data_2020767
loop_
_publ_author_name
'Mohana, Marimuthu'
'Muthiah, Packianathan Thomas'
'McMillen, Colin D.'

_publ_section_title
;
 Supramolecular hydrogen-bonding patterns in 1:1 cocrystals of
 5-fluorouracil with 4-methylbenzoic acid and 3-nitrobenzoic acid
;
_journal_coeditor_code OV3081
_journal_issue 3
_journal_name_full 'Acta Crystallographica Section C'
_journal_page_first 259
_journal_page_last 263
_journal_paper_doi 10.1107/S2053229617001486
_journal_volume 73
_journal_year 2017
_chemical_formula_iupac 'C8 H8 O2, C4 H3 F N2 O2'
_chemical_formula_moiety 'C8 H8 O2, C4 H3 F N2 O2'
_chemical_formula_sum 'C12 H11 F N2 O4'
_chemical_formula_weight 266.23
_chemical_name_systematic
;
5-Fluorouracil--4-methylbenzoic acid (1/1)
;
_space_group_crystal_system monoclinic
_space_group_IT_number 14
_space_group_name_Hall '-P 2ybc'
_space_group_name_H-M_alt 'P 1 21/c 1'
_symmetry_space_group_name_Hall '-P 2ybc'
_symmetry_space_group_name_H-M 'P 1 21/c 1'
_atom_sites_solution_hydrogens mixed
_atom_sites_solution_primary direct
_atom_sites_solution_secondary difmap
_audit_creation_method SHELXL-2016/6
_cell_angle_alpha 90
_cell_angle_beta 105.429(4)
_cell_angle_gamma 90
_cell_formula_units_Z 4
_cell_length_a 13.6345(15)
_cell_length_b 6.9015(7)
_cell_length_c 12.6905(14)
_cell_measurement_reflns_used 2342
_cell_measurement_temperature 100(2)
_cell_measurement_theta_max 26.4
_cell_measurement_theta_min 3.1
_cell_volume 1151.1(2)
_computing_cell_refinement
;
CrystalClear (Rigaku/MSC, 2008)
;
_computing_data_collection
;
CrystalClear (Rigaku/MSC, 2008)
;
_computing_data_reduction
;
CrystalClear (Rigaku/MSC, 2008)
;
_computing_molecular_graphics
;
PLATON (Spek, 2009), Mercury (Macrae <i>et al.</i>, 2008) and
<i>POVRay</i> (Cason, 2004)
;
_computing_publication_material
;
PLATON (Spek, 2009) and publCIF (Westrip, 2010)
;
_computing_structure_refinement
;
SHELXL2016 (Sheldrick, 2015)
;
_computing_structure_solution
;
SHELXS97 (Sheldrick, 2008)
;
_diffrn_ambient_temperature 100(2)
_diffrn_measured_fraction_theta_full 0.997
_diffrn_measured_fraction_theta_max 0.996
_diffrn_measurement_device_type 'Rigaku AFC-8S'
_diffrn_measurement_method '\w scans'
_diffrn_radiation_type MoK\a
_diffrn_radiation_wavelength 0.71073
_diffrn_reflns_av_R_equivalents 0.0792
_diffrn_reflns_limit_h_max 16
_diffrn_reflns_limit_h_min -17
_diffrn_reflns_limit_k_max 8
_diffrn_reflns_limit_k_min -7
_diffrn_reflns_limit_l_max 15
_diffrn_reflns_limit_l_min -15
_diffrn_reflns_number 9799
_diffrn_reflns_theta_full 25.242
_diffrn_reflns_theta_max 26.374
_diffrn_reflns_theta_min 3.100
_exptl_absorpt_coefficient_mu 0.127
_exptl_absorpt_correction_T_max 0.995
_exptl_absorpt_correction_T_min 0.946
_exptl_absorpt_correction_type multi-scan
_exptl_absorpt_process_details multi-scan
_exptl_crystal_colour colorless
_exptl_crystal_density_diffrn 1.536
_exptl_crystal_description prism
_exptl_crystal_F_000 552
_exptl_crystal_size_max 0.442
_exptl_crystal_size_mid 0.038
_exptl_crystal_size_min 0.037
_refine_diff_density_max 0.349
_refine_diff_density_min -0.299
_refine_ls_extinction_coef 0.013(3)
_refine_ls_extinction_expression Fc^*^=kFc[1+0.001xFc^2^\l^3^/sin(2\q)]^-1/4^
_refine_ls_extinction_method
;
SHELXL2016 (Sheldrick 2015)
;
_refine_ls_goodness_of_fit_ref 1.047
_refine_ls_hydrogen_treatment mixed
_refine_ls_matrix_type full
_refine_ls_number_parameters 183
_refine_ls_number_reflns 2342
_refine_ls_number_restraints 0
_refine_ls_restrained_S_all 1.047
_refine_ls_R_factor_all 0.0780
_refine_ls_R_factor_gt 0.0476
_refine_ls_shift/su_max 0.000
_refine_ls_shift/su_mean 0.000
_refine_ls_structure_factor_coef Fsqd
_refine_ls_weighting_details 'w=1/[\s^2^(Fo^2^)+(0.0601P)^2^+0.1554P] where P=(Fo^2^+2Fc^2^)/3'
_refine_ls_weighting_scheme calc
_refine_ls_wR_factor_gt 0.1078
_refine_ls_wR_factor_ref 0.1204
_reflns_number_gt 1678
_reflns_number_total 2342
_reflns_threshold_expression 'I > 2\s(I)'
_cod_data_source_file ov3081sup1.cif
_cod_data_source_block I
_cod_database_code 2020767
_shelx_space_group_comment
;
The symmetry employed for this shelxl refinement is uniquely defined
by the following loop, which should always be used as a source of
symmetry information in preference to the above space-group names.
They are only intended as comments.
;
_shelx_estimated_absorpt_t_min 0.946
_shelx_estimated_absorpt_t_max 0.995

loop_
_space_group_symop_operation_xyz
'x, y, z'
'-x, y+1/2, -z+1/2'
'-x, -y, -z'
'x, -y-1/2, z-1/2'

loop_
_atom_site_type_symbol
_atom_site_label
_atom_site_fract_x
_atom_site_fract_y
_atom_site_fract_z
_atom_site_U_iso_or_equiv
_atom_site_adp_type
_atom_site_calc_flag
_atom_site_occupancy
F F5 0.10468(8) 0.05054(17) 0.15449(9) 0.0211(3) Uani d 1
N N3 0.36334(12) 0.2174(2) 0.22730(13) 0.0146(4) Uani d 1
O O1 0.51204(10) 0.0516(2) 0.25019(12) 0.0180(4) Uani d 1
N N1 0.36319(12) -0.1161(2) 0.21398(13) 0.0132(4) Uani d 1
O O4 0.62655(10) -0.0178(2) 0.03616(11) 0.0212(4) Uani d 1
O O2 0.21597(11) 0.3903(2) 0.20567(11) 0.0199(4) Uani d 1
O O3 0.52852(10) 0.2460(2) 0.00029(13) 0.0244(4) Uani d 1
H H3A 0.482273 0.162287 -0.009283 0.037 Uiso calc 1
C C4 0.25757(15) 0.2345(3) 0.20563(15) 0.0150(5) Uani d 1
C C12 0.69405(15) 0.4884(3) 0.02979(15) 0.0156(5) Uani d 1
H H12 0.627936 0.542261 0.003245 0.019 Uiso calc 1
C C6 0.25836(15) -0.1185(3) 0.18795(15) 0.0143(5) Uani d 1
H H6 0.222590 -0.237967 0.174487 0.017 Uiso calc 1
C C14 0.61661(15) 0.1611(3) 0.02805(15) 0.0163(5) Uani d 1
C C11 0.77881(15) 0.6068(3) 0.04931(15) 0.0165(5) Uani d 1
H H11 0.770087 0.742067 0.036260 0.020 Uiso calc 1
C C5 0.20752(15) 0.0481(3) 0.18179(15) 0.0143(5) Uani d 1
C C10 0.87688(15) 0.5318(3) 0.08776(16) 0.0166(5) Uani d 1
C C2 0.41836(15) 0.0506(3) 0.23211(15) 0.0135(5) Uani d 1
C C7 0.70591(15) 0.2900(3) 0.04916(15) 0.0143(5) Uani d 1
C C9 0.88797(15) 0.3329(3) 0.10711(15) 0.0170(5) Uani d 1
H H9 0.954088 0.278901 0.133197 0.020 Uiso calc 1
C C13 0.96810(15) 0.6628(3) 0.10798(17) 0.0235(5) Uani d 1
H H13A 1.030147 0.586473 0.136170 0.035 Uiso calc 1
H H13B 0.963260 0.762054 0.161614 0.035 Uiso calc 1
H H13C 0.970342 0.725394 0.039336 0.035 Uiso calc 1
C C8 0.80330(15) 0.2134(3) 0.08858(16) 0.0165(5) Uani d 1
H H8 0.811801 0.078425 0.102873 0.020 Uiso calc 1
H H3 0.4000(17) 0.327(4) 0.2393(17) 0.027(6) Uiso d 1
H H1 0.4017(16) -0.228(3) 0.2232(18) 0.027(6) Uiso d 1

loop_
_atom_site_aniso_label
_atom_site_aniso_U_11
_atom_site_aniso_U_22
_atom_site_aniso_U_33
_atom_site_aniso_U_12
_atom_site_aniso_U_13
_atom_site_aniso_U_23
F5 0.0124(7) 0.0201(7) 0.0294(7) 0.0016(5) 0.0031(5) 0.0016(5)
N3 0.0147(9) 0.0075(9) 0.0216(9) 0.0000(7) 0.0046(7) -0.0001(7)
O1 0.0125(8) 0.0124(8) 0.0294(8) -0.0003(6) 0.0059(6) -0.0006(6)
N1 0.0138(9) 0.0076(9) 0.0189(9) 0.0020(7) 0.0054(7) 0.0006(7)
O4 0.0179(8) 0.0127(8) 0.0321(9) 0.0003(6) 0.0052(7) -0.0001(7)
O2 0.0223(8) 0.0122(8) 0.0254(8) 0.0059(6) 0.0068(6) 0.0008(6)
O3 0.0122(8) 0.0176(8) 0.0416(9) -0.0012(6) 0.0043(7) 0.0004(7)
C4 0.0201(12) 0.0136(11) 0.0124(10) 0.0021(8) 0.0061(9) 0.0022(8)
C12 0.0170(11) 0.0150(10) 0.0149(10) 0.0030(8) 0.0046(8) 0.0002(8)
C6 0.0165(11) 0.0133(11) 0.0141(10) -0.0050(8) 0.0058(8) -0.0015(8)
C14 0.0161(12) 0.0164(12) 0.0162(10) 0.0018(8) 0.0042(8) -0.0005(8)
C11 0.0198(12) 0.0140(11) 0.0164(10) 0.0005(8) 0.0061(8) 0.0004(8)
C5 0.0122(11) 0.0157(11) 0.0158(10) 0.0013(8) 0.0049(8) 0.0008(8)
C10 0.0185(11) 0.0196(12) 0.0130(9) -0.0033(9) 0.0065(8) -0.0027(9)
C2 0.0168(12) 0.0099(11) 0.0143(10) 0.0000(8) 0.0052(8) 0.0011(8)
C7 0.0168(11) 0.0146(10) 0.0127(9) -0.0002(8) 0.0062(8) -0.0015(8)
C9 0.0159(11) 0.0189(11) 0.0163(10) 0.0019(9) 0.0043(8) -0.0020(9)
C13 0.0211(12) 0.0224(13) 0.0271(12) -0.0040(9) 0.0065(10) -0.0011(10)
C8 0.0205(12) 0.0128(10) 0.0168(10) 0.0023(9) 0.0060(9) -0.0006(8)

loop_
_atom_type_symbol
_atom_type_description
_atom_type_scat_dispersion_real
_atom_type_scat_dispersion_imag
_atom_type_scat_source
C C 0.0033 0.0016 'International Tables Vol C Tables 4.2.6.8 and 6.1.1.4'
H H 0.0000 0.0000 'International Tables Vol C Tables 4.2.6.8 and 6.1.1.4'
N N 0.0061 0.0033 'International Tables Vol C Tables 4.2.6.8 and 6.1.1.4'
O O 0.0106 0.0060 'International Tables Vol C Tables 4.2.6.8 and 6.1.1.4'
F F 0.0171 0.0103 'International Tables Vol C Tables 4.2.6.8 and 6.1.1.4'

loop_
_geom_angle_atom_site_label_1
_geom_angle_atom_site_label_2
_geom_angle_atom_site_label_3
_geom_angle
C2 N3 C4 127.20(17)
C2 N3 H3 115.4(15)
C4 N3 H3 117.4(15)
C2 N1 C6 122.83(17)
C2 N1 H1 114.5(14)
C6 N1 H1 122.7(14)
C14 O3 H3A 109.5
O2 C4 N3 122.08(18)
O2 C4 C5 126.24(19)
N3 C4 C5 111.67(17)
C11 C12 C7 119.80(18)
C11 C12 H12 120.1
C7 C12 H12 120.1
C5 C6 N1 119.55(18)
C5 C6 H6 120.2
N1 C6 H6 120.2
O4 C14 O3 122.92(18)
O4 C14 C7 121.18(17)
O3 C14 C7 115.90(18)
C12 C11 C10 121.39(19)
C12 C11 H11 119.3
C10 C11 H11 119.3
C6 C5 F5 120.89(18)
C6 C5 C4 122.96(19)
F5 C5 C4 116.14(17)
C11 C10 C9 118.39(18)
C11 C10 C13 120.57(19)
C9 C10 C13 121.04(19)
O1 C2 N1 122.25(18)
O1 C2 N3 122.11(18)
N1 C2 N3 115.64(18)
C8 C7 C12 119.43(18)
C8 C7 C14 119.92(19)
C12 C7 C14 120.65(18)
C8 C9 C10 120.59(19)
C8 C9 H9 119.7
C10 C9 H9 119.7
C10 C13 H13A 109.5
C10 C13 H13B 109.5
H13A C13 H13B 109.5
C10 C13 H13C 109.5
H13A C13 H13C 109.5
H13B C13 H13C 109.5
C9 C8 C7 120.4(2)
C9 C8 H8 119.8
C7 C8 H8 119.8

loop_
_geom_bond_atom_site_label_1
_geom_bond_atom_site_label_2
_geom_bond_distance
F5 C5 1.352(2)
N3 C2 1.367(3)
N3 C4 1.399(3)
N3 H3 0.90(3)
O1 C2 1.236(2)
N1 C2 1.360(2)
N1 C6 1.379(3)
N1 H1 0.92(2)
O4 C14 1.243(3)
O2 C4 1.216(2)
O3 C14 1.298(2)
O3 H3A 0.8400
C4 C5 1.450(3)
C12 C11 1.383(3)
C12 C7 1.393(3)
C12 H12 0.9500
C6 C5 1.334(3)
C6 H6 0.9500
C14 C7 1.474(3)
C11 C10 1.395(3)
C11 H11 0.9500
C10 C9 1.395(3)
C10 C13 1.504(3)
C7 C8 1.393(3)
C9 C8 1.387(3)
C9 H9 0.9500
C13 H13A 0.9800
C13 H13B 0.9800
C13 H13C 0.9800
C8 H8 0.9500

loop_
_geom_hbond_atom_site_label_D
_geom_hbond_atom_site_label_H
_geom_hbond_atom_site_label_A
_geom_hbond_site_symmetry_A
_geom_hbond_distance_DH
_geom_hbond_distance_HA
_geom_hbond_distance_DA
_geom_hbond_angle_DHA
_geom_hbond_publ_flag
N1 H1 O1 2_645 0.92 1.90 2.819(2) 176 yes
N3 H3 O1 2_655 0.90 1.94 2.834(2) 172 yes
O3 H3A O4 3_655 0.84 1.74 2.578(2) 171 yes
C9 H9 F5 1_655 0.95 2.55 3.456(2) 161 yes
C11 H11 O4 1_565 0.95 2.56 3.296(3) 134 yes
C12 H12 O3 3_665 0.95 2.58 3.478(3) 159 yes

_cod_database_fobs_code 2020767
